data_7712793
loop_
_publ_author_name
'Katzenmayer, Markus'
'Kracht, Felix'
'Maichle-Moessmer, Caecilia'
'Anwander, Reiner'

_publ_section_title
;
 Potential precursors for terminal ytterbium(II) imide complexes bearing
 the tris(3-tert-butyl-5-methylpyrazolyl)hydroborato ligand
;
_journal_name_full 'Dalton Transactions'
_journal_paper_doi 10.1039/D3DT00861D
_journal_year 2023
_chemical_formula_sum 'C63 H82 B N9 Si Yb'
_chemical_formula_weight 1177.31
_chemical_properties_physical Air-sensitive,Moisture-sensitive
_space_group_crystal_system monoclinic
_space_group_IT_number 14
_space_group_name_Hall '-P 2ybc'
_space_group_name_H-M_alt 'P 1 21/c 1'
_atom_sites_solution_hydrogens mixed
_audit_creation_method SHELXL-2018/3
_audit_update_record
;
2023-03-14 deposited with the CCDC.	2023-04-18 downloaded from the CCDC.
;
_cell_angle_alpha 90
_cell_angle_beta 90.707(2)
_cell_angle_gamma 90
_cell_formula_units_Z 4
_cell_length_a 11.3413(10)
_cell_length_b 19.1966(18)
_cell_length_c 27.315(3)
_cell_measurement_reflns_used 406
_cell_measurement_temperature 100(2)
_cell_measurement_theta_max 25.32
_cell_measurement_theta_min 2.095
_cell_volume 5946.4(10)
_computing_cell_refinement 'SAINT V8.40B (Bruker Nano, Inc., 2019)'
_computing_data_collection 'APEX3 v2019.11-0'
_computing_data_reduction 'SAINT V8.40B (Bruker Nano, Inc., 2019)'
_computing_structure_refinement 'SHELXL-2018/3 (Sheldrick, 2018)'
_computing_structure_solution 'SHELXT 2018/2 (Sheldrick, 2018)'
_diffrn_ambient_temperature 100(2)
_diffrn_measured_fraction_theta_full 1.000
_diffrn_measured_fraction_theta_max 0.997
_diffrn_measurement_device_type 'Bruker APEX II DUO'
_diffrn_measurement_method 'omega scans'
_diffrn_radiation_type MoK\a
_diffrn_radiation_wavelength 0.71073
_diffrn_reflns_av_R_equivalents 0.0861
_diffrn_reflns_av_unetI/netI 0.0594
_diffrn_reflns_Laue_measured_fraction_full 1.000
_diffrn_reflns_Laue_measured_fraction_max 0.997
_diffrn_reflns_limit_h_max 14
_diffrn_reflns_limit_h_min -14
_diffrn_reflns_limit_k_max 24
_diffrn_reflns_limit_k_min -23
_diffrn_reflns_limit_l_max 34
_diffrn_reflns_limit_l_min -33
_diffrn_reflns_number 73316
_diffrn_reflns_point_group_measured_fraction_full 1.000
_diffrn_reflns_point_group_measured_fraction_max 0.997
_diffrn_reflns_theta_full 25.242
_diffrn_reflns_theta_max 26.418
_diffrn_reflns_theta_min 1.297
_diffrn_source 'ImuS-focus sealed tube'
_exptl_absorpt_coefficient_mu 1.639
_exptl_absorpt_correction_type multi-scan
_exptl_absorpt_process_details 'sadabs V2012/1 (Bruker AXS Inc.)'
_exptl_crystal_colour red
_exptl_crystal_density_diffrn 1.315
_exptl_crystal_description needle
_exptl_crystal_F_000 2448
_exptl_crystal_size_max 0.402
_exptl_crystal_size_mid 0.079
_exptl_crystal_size_min 0.065
_exptl_transmission_factor_max 0.7454
_exptl_transmission_factor_min 0.5751
_refine_diff_density_max 1.664
_refine_diff_density_min -0.995
_refine_diff_density_rms 0.105
_refine_ls_extinction_method none
_refine_ls_goodness_of_fit_ref 1.007
_refine_ls_hydrogen_treatment mixed
_refine_ls_matrix_type full
_refine_ls_number_parameters 698
_refine_ls_number_reflns 12169
_refine_ls_number_restraints 0
_refine_ls_restrained_S_all 1.007
_refine_ls_R_factor_all 0.0583
_refine_ls_R_factor_gt 0.0360
_refine_ls_shift/su_max 0.005
_refine_ls_shift/su_mean 0.000
_refine_ls_structure_factor_coef Fsqd
_refine_ls_weighting_details 'w=1/[\s^2^(Fo^2^)+(0.0350P)^2^+2.9114P] where P=(Fo^2^+2Fc^2^)/3'
_refine_ls_weighting_scheme calc
_refine_ls_wR_factor_gt 0.0753
_refine_ls_wR_factor_ref 0.0846
_reflns_Friedel_coverage 0.000
_reflns_number_gt 9223
_reflns_number_total 12169
_reflns_threshold_expression 'I > 2\s(I)'
_cod_data_source_file d3dt00861d2.cif
_cod_data_source_block 4-dmap_mo_MK206_0m
_cod_original_cell_volume 5946.4(9)
_cod_original_sg_symbol_H-M 'P 21/c'
_cod_database_code 7712793
_shelx_shelxl_version_number 2018/3
_shelx_space_group_comment
;
The symmetry employed for this shelxl refinement is uniquely defined
by the following loop, which should always be used as a source of
symmetry information in preference to the above space-group names.
They are only intended as comments.
;
_shelx_estimated_absorpt_t_min 0.559
_shelx_estimated_absorpt_t_max 0.901

loop_
_space_group_symop_operation_xyz
'x, y, z'
'-x, y+1/2, -z+1/2'
'-x, -y, -z'
'x, -y-1/2, z-1/2'

loop_
_atom_site_label
_atom_site_type_symbol
_atom_site_fract_x
_atom_site_fract_y
_atom_site_fract_z
_atom_site_U_iso_or_equiv
_atom_site_adp_type
_atom_site_occupancy
_atom_site_site_symmetry_order
_atom_site_calc_flag
_atom_site_refinement_flags_posn
_atom_site_refinement_flags_adp
_atom_site_refinement_flags_occupancy
_atom_site_disorder_assembly
_atom_site_disorder_group
C1 C 0.9089(3) 0.26403(18) 0.80286(13) 0.0175(8) Uani 1 1 d . . . . .
C2 C 0.9286(3) 0.27487(19) 0.85247(14) 0.0211(8) Uani 1 1 d . . . . .
H2 H 0.926441 0.240940 0.877758 0.025 Uiso 1 1 calc R U . . .
C3 C 0.9521(3) 0.34497(19) 0.85756(13) 0.0186(8) Uani 1 1 d . . . . .
C4 C 0.8823(3) 0.19509(18) 0.77690(14) 0.0208(8) Uani 1 1 d . . . . .
C5 C 0.7500(3) 0.1764(2) 0.78125(16) 0.0304(10) Uani 1 1 d . . . . .
H5A H 0.702119 0.212669 0.765452 0.046 Uiso 1 1 calc R U . . .
H5B H 0.729263 0.173068 0.815901 0.046 Uiso 1 1 calc R U . . .
H5C H 0.734879 0.131583 0.765164 0.046 Uiso 1 1 calc R U . . .
C6 C 0.9558(4) 0.1371(2) 0.80043(16) 0.0333(10) Uani 1 1 d . . . . .
H6A H 0.937168 0.092681 0.784458 0.050 Uiso 1 1 calc R U . . .
H6B H 0.937564 0.134001 0.835345 0.050 Uiso 1 1 calc R U . . .
H6C H 1.039772 0.147479 0.796597 0.050 Uiso 1 1 calc R U . . .
C7 C 0.9121(4) 0.1998(2) 0.72287(14) 0.0338(10) Uani 1 1 d . . . . .
H7A H 0.902111 0.153939 0.707620 0.051 Uiso 1 1 calc R U . . .
H7B H 0.993980 0.215128 0.719431 0.051 Uiso 1 1 calc R U . . .
H7C H 0.859347 0.233380 0.706755 0.051 Uiso 1 1 calc R U . . .
C8 C 0.9842(3) 0.3839(2) 0.90329(13) 0.0263(9) Uani 1 1 d . . . . .
H8A H 1.067603 0.397162 0.902394 0.039 Uiso 1 1 calc R U . . .
H8B H 0.970536 0.354170 0.931824 0.039 Uiso 1 1 calc R U . . .
H8C H 0.935481 0.425922 0.905606 0.039 Uiso 1 1 calc R U . . .
C9 C 1.1596(3) 0.43164(18) 0.68832(13) 0.0177(8) Uani 1 1 d . . . . .
C10 C 1.2445(3) 0.46094(18) 0.71944(13) 0.0202(8) Uani 1 1 d . . . . .
H10 H 1.323561 0.472346 0.711519 0.024 Uiso 1 1 calc R U . . .
C11 C 1.1908(3) 0.47000(17) 0.76393(13) 0.0182(8) Uani 1 1 d . . . . .
C12 C 1.1730(3) 0.41080(19) 0.63532(13) 0.0211(8) Uani 1 1 d . . . . .
C13 C 1.0887(3) 0.4536(2) 0.60321(14) 0.0300(9) Uani 1 1 d . . . . .
H13A H 1.094404 0.438074 0.569143 0.045 Uiso 1 1 calc R U . . .
H13B H 1.109988 0.502995 0.605403 0.045 Uiso 1 1 calc R U . . .
H13C H 1.007771 0.447175 0.614504 0.045 Uiso 1 1 calc R U . . .
C14 C 1.1484(3) 0.3323(2) 0.62922(14) 0.0257(9) Uani 1 1 d . . . . .
H14A H 1.160040 0.318949 0.594997 0.039 Uiso 1 1 calc R U . . .
H14B H 1.066979 0.322342 0.638500 0.039 Uiso 1 1 calc R U . . .
H14C H 1.202680 0.305798 0.650296 0.039 Uiso 1 1 calc R U . . .
C15 C 1.3006(3) 0.4246(2) 0.61887(14) 0.0288(9) Uani 1 1 d . . . . .
H15A H 1.309188 0.410186 0.584680 0.043 Uiso 1 1 calc R U . . .
H15B H 1.355494 0.397937 0.639588 0.043 Uiso 1 1 calc R U . . .
H15C H 1.318217 0.474393 0.621907 0.043 Uiso 1 1 calc R U . . .
C16 C 1.2423(3) 0.4984(2) 0.81068(14) 0.0270(9) Uani 1 1 d . . . . .
H16A H 1.325156 0.510767 0.805704 0.041 Uiso 1 1 calc R U . . .
H16B H 1.237078 0.463120 0.836464 0.041 Uiso 1 1 calc R U . . .
H16C H 1.198308 0.540039 0.820412 0.041 Uiso 1 1 calc R U . . .
C17 C 0.7464(3) 0.54063(18) 0.73023(13) 0.0170(8) Uani 1 1 d . . . . .
C18 C 0.7573(3) 0.58665(18) 0.76958(13) 0.0189(8) Uani 1 1 d . . . . .
H18 H 0.715314 0.628944 0.774023 0.023 Uiso 1 1 calc R U . . .
C19 C 0.8407(3) 0.55868(17) 0.80053(13) 0.0166(7) Uani 1 1 d . . . . .
C20 C 0.6647(3) 0.54777(18) 0.68624(13) 0.0203(8) Uani 1 1 d . . . . .
C21 C 0.5375(3) 0.5374(2) 0.70310(14) 0.0281(9) Uani 1 1 d . . . . .
H21A H 0.483705 0.540970 0.674851 0.042 Uiso 1 1 calc R U . . .
H21B H 0.517745 0.573287 0.727151 0.042 Uiso 1 1 calc R U . . .
H21C H 0.529644 0.491243 0.718069 0.042 Uiso 1 1 calc R U . . .
C22 C 0.6770(4) 0.62061(19) 0.66423(15) 0.0284(9) Uani 1 1 d . . . . .
H22A H 0.758313 0.627591 0.653489 0.043 Uiso 1 1 calc R U . . .
H22B H 0.657563 0.655610 0.688963 0.043 Uiso 1 1 calc R U . . .
H22C H 0.623092 0.625310 0.636114 0.043 Uiso 1 1 calc R U . . .
C23 C 0.6918(3) 0.4929(2) 0.64732(14) 0.0260(9) Uani 1 1 d . . . . .
H23A H 0.644326 0.502238 0.617817 0.039 Uiso 1 1 calc R U . . .
H23B H 0.672643 0.446560 0.659953 0.039 Uiso 1 1 calc R U . . .
H23C H 0.775679 0.494870 0.639269 0.039 Uiso 1 1 calc R U . . .
C24 C 0.8866(3) 0.58689(19) 0.84820(13) 0.0232(8) Uani 1 1 d . . . . .
H24A H 0.972715 0.583052 0.849225 0.035 Uiso 1 1 calc R U . . .
H24B H 0.853177 0.560151 0.875269 0.035 Uiso 1 1 calc R U . . .
H24C H 0.863792 0.635923 0.851293 0.035 Uiso 1 1 calc R U . . .
C25 C 0.7347(3) 0.31406(18) 0.51654(13) 0.0185(8) Uani 1 1 d . . . . .
C26 C 0.7122(3) 0.38518(19) 0.51180(14) 0.0245(9) Uani 1 1 d . . . . .
H26 H 0.715065 0.413897 0.540116 0.029 Uiso 1 1 calc R U . . .
C27 C 0.6858(4) 0.4150(2) 0.46669(14) 0.0289(9) Uani 1 1 d . . . . .
H27 H 0.671800 0.463682 0.464268 0.035 Uiso 1 1 calc R U . . .
C28 C 0.6798(3) 0.3737(2) 0.42529(14) 0.0283(9) Uani 1 1 d . . . . .
H28 H 0.661960 0.393968 0.394369 0.034 Uiso 1 1 calc R U . . .
C29 C 0.6998(3) 0.3032(2) 0.42882(14) 0.0263(9) Uani 1 1 d . . . . .
H29 H 0.694449 0.274503 0.400521 0.032 Uiso 1 1 calc R U . . .
C30 C 0.7278(3) 0.27419(19) 0.47404(14) 0.0230(8) Uani 1 1 d . . . . .
H30 H 0.742740 0.225577 0.476055 0.028 Uiso 1 1 calc R U . . .
C32 C 0.9861(3) 0.2054(2) 0.55115(13) 0.0240(8) Uani 1 1 d . . . . .
H32 H 1.017447 0.251202 0.552835 0.029 Uiso 1 1 calc R U . . .
C33 C 1.0599(3) 0.1509(2) 0.53761(14) 0.0275(9) Uani 1 1 d . . . . .
H33 H 1.140114 0.159822 0.530143 0.033 Uiso 1 1 calc R U . . .
C34 C 1.0161(4) 0.0838(2) 0.53506(14) 0.0275(9) Uani 1 1 d . . . . .
H34 H 1.066138 0.046374 0.526065 0.033 Uiso 1 1 calc R U . . .
C35 C 0.8987(4) 0.0715(2) 0.54572(14) 0.0281(9) Uani 1 1 d . . . . .
H35 H 0.868117 0.025435 0.544044 0.034 Uiso 1 1 calc R U . . .
C36 C 0.8254(3) 0.12674(19) 0.55894(14) 0.0236(8) Uani 1 1 d . . . . .
H36 H 0.744896 0.117614 0.565757 0.028 Uiso 1 1 calc R U . . .
C37 C 0.8672(3) 0.19491(19) 0.56238(13) 0.0192(8) Uani 1 1 d . . . . .
C38 C 0.6299(3) 0.23467(18) 0.60151(13) 0.0185(8) Uani 1 1 d . . . . .
C39 C 0.6282(3) 0.18754(19) 0.64078(14) 0.0235(8) Uani 1 1 d . . . . .
H39 H 0.700495 0.174070 0.655959 0.028 Uiso 1 1 calc R U . . .
C40 C 0.5233(3) 0.1602(2) 0.65791(14) 0.0274(9) Uani 1 1 d . . . . .
H40 H 0.524035 0.128760 0.684761 0.033 Uiso 1 1 calc R U . . .
C41 C 0.4173(3) 0.1790(2) 0.63564(15) 0.0310(10) Uani 1 1 d . . . . .
H41 H 0.345288 0.160044 0.647065 0.037 Uiso 1 1 calc R U . . .
C42 C 0.4164(3) 0.2249(2) 0.59717(15) 0.0305(10) Uani 1 1 d . . . . .
H42 H 0.343950 0.237641 0.581828 0.037 Uiso 1 1 calc R U . . .
C43 C 0.5216(3) 0.2528(2) 0.58069(14) 0.0233(8) Uani 1 1 d . . . . .
H43 H 0.519672 0.285138 0.554398 0.028 Uiso 1 1 calc R U . . .
C44 C 0.6346(3) 0.35563(19) 0.78322(14) 0.0226(8) Uani 1 1 d . . . . .
H44 H 0.701094 0.370562 0.801953 0.027 Uiso 1 1 calc R U . . .
C45 C 0.5317(3) 0.34312(19) 0.80789(13) 0.0200(8) Uani 1 1 d . . . . .
H45 H 0.529435 0.348300 0.842452 0.024 Uiso 1 1 calc R U . . .
C46 C 0.4297(3) 0.32262(18) 0.78172(13) 0.0186(8) Uani 1 1 d . . . . .
C47 C 0.4431(3) 0.31579(18) 0.73071(13) 0.0204(8) Uani 1 1 d . . . . .
H47 H 0.377971 0.301960 0.710769 0.025 Uiso 1 1 calc R U . . .
C48 C 0.5507(3) 0.32920(18) 0.70978(13) 0.0203(8) Uani 1 1 d . . . . .
H48 H 0.556172 0.324544 0.675258 0.024 Uiso 1 1 calc R U . . .
C49 C 0.2215(3) 0.2899(2) 0.77622(14) 0.0251(9) Uani 1 1 d . . . . .
H49A H 0.208121 0.323619 0.749784 0.038 Uiso 1 1 calc R U . . .
H49B H 0.152868 0.289181 0.797674 0.038 Uiso 1 1 calc R U . . .
H49C H 0.233250 0.243474 0.762210 0.038 Uiso 1 1 calc R U . . .
C50 C 0.3210(3) 0.3099(2) 0.85743(14) 0.0279(9) Uani 1 1 d . . . . .
H50A H 0.240593 0.298855 0.867673 0.042 Uiso 1 1 calc R U . . .
H50B H 0.343247 0.356008 0.869887 0.042 Uiso 1 1 calc R U . . .
H50C H 0.375642 0.274872 0.870548 0.042 Uiso 1 1 calc R U . . .
C51 C 0.1439(3) 0.1352(2) 0.96646(15) 0.0296(9) Uani 1 1 d . . . . .
C52 C 0.2259(4) 0.0824(2) 0.97045(14) 0.0303(10) Uani 1 1 d . . . . .
H52 H 0.199480 0.035478 0.970953 0.036 Uiso 1 1 calc R U . . .
C53 C 0.3450(4) 0.0959(2) 0.97372(14) 0.0350(10) Uani 1 1 d . . . . .
H53 H 0.399489 0.058526 0.976631 0.042 Uiso 1 1 calc R U . . .
C54 C 0.3851(4) 0.1638(3) 0.97275(15) 0.0385(11) Uani 1 1 d . . . . .
H54 H 0.467189 0.173471 0.974580 0.046 Uiso 1 1 calc R U . . .
C55 C 0.3051(4) 0.2171(2) 0.96913(15) 0.0405(11) Uani 1 1 d . . . . .
H55 H 0.331909 0.264011 0.968999 0.049 Uiso 1 1 calc R U . . .
C56 C 0.1854(4) 0.2032(2) 0.96566(15) 0.0349(10) Uani 1 1 d . . . . .
H56 H 0.131073 0.240709 0.962693 0.042 Uiso 1 1 calc R U . . .
C57 C 0.0144(4) 0.1201(3) 0.96232(19) 0.0483(13) Uani 1 1 d . . . . .
H57A H -0.007807 0.114553 0.927745 0.072 Uiso 1 1 calc R U . . .
H57B H -0.030228 0.158708 0.976447 0.072 Uiso 1 1 calc R U . . .
H57C H -0.003369 0.077015 0.980048 0.072 Uiso 1 1 calc R U . . .
C58 C 0.4632(4) 0.4350(2) 0.95507(17) 0.0361(10) Uani 1 1 d . . . . .
C59 C 0.5634(4) 0.3951(2) 0.96259(18) 0.0396(11) Uani 1 1 d . . . . .
H59 H 0.564660 0.361271 0.987953 0.048 Uiso 1 1 calc R U . . .
C60 C 0.6625(4) 0.4039(2) 0.93352(18) 0.0423(12) Uani 1 1 d . . . . .
H60 H 0.730455 0.375892 0.939179 0.051 Uiso 1 1 calc R U . . .
C61 C 0.6625(4) 0.4528(2) 0.89666(17) 0.0378(11) Uani 1 1 d . . . . .
H61 H 0.730597 0.459432 0.877281 0.045 Uiso 1 1 calc R U . . .
C62 C 0.5632(5) 0.4919(2) 0.88827(18) 0.0457(12) Uani 1 1 d . . . . .
H62 H 0.561338 0.524564 0.862153 0.055 Uiso 1 1 calc R U . . .
C63 C 0.4645(4) 0.4839(2) 0.91795(17) 0.0419(12) Uani 1 1 d . . . . .
H63 H 0.397343 0.512533 0.912510 0.050 Uiso 1 1 calc R U . . .
C64 C 0.3570(4) 0.4257(3) 0.98613(19) 0.0474(13) Uani 1 1 d . . . . .
H64A H 0.292292 0.406428 0.966218 0.071 Uiso 1 1 calc R U . . .
H64B H 0.333198 0.470868 0.999491 0.071 Uiso 1 1 calc R U . . .
H64C H 0.375629 0.393666 1.013068 0.071 Uiso 1 1 calc R U . . .
N1 N 0.9441(2) 0.37456(14) 0.81260(10) 0.0147(6) Uani 1 1 d . . . . .
N2 N 0.9173(2) 0.32382(14) 0.77816(10) 0.0160(6) Uani 1 1 d . . . . .
N3 N 1.0764(2) 0.44869(14) 0.75890(10) 0.0161(6) Uani 1 1 d . . . . .
N4 N 1.0569(2) 0.42400(14) 0.71201(10) 0.0164(6) Uani 1 1 d . . . . .
N5 N 0.8767(2) 0.49677(15) 0.78075(10) 0.0171(6) Uani 1 1 d . . . . .
N6 N 0.8179(2) 0.48601(15) 0.73681(10) 0.0177(6) Uani 1 1 d . . . . .
N7 N 0.8315(3) 0.32962(17) 0.61844(12) 0.0223(7) Uani 1 1 d . . . . .
H7 H 0.864(4) 0.353(2) 0.6027(16) 0.034 Uiso 1 1 d . U . . .
N8 N 0.6485(2) 0.34837(15) 0.73457(11) 0.0190(7) Uani 1 1 d . . . . .
N9 N 0.3259(2) 0.30996(16) 0.80449(11) 0.0225(7) Uani 1 1 d . . . . .
B1 B 0.9805(3) 0.4500(2) 0.79842(15) 0.0168(8) Uani 1 1 d . . . . .
H1 H 1.016(3) 0.4741(19) 0.8301(13) 0.025 Uiso 1 1 d . U . . .
Si1 Si 0.77179(8) 0.27302(5) 0.57847(4) 0.0178(2) Uani 1 1 d . . . . .
Yb1 Yb 0.85080(2) 0.37185(2) 0.69837(2) 0.01556(5) Uani 1 1 d . . . . .

loop_
_atom_site_aniso_label
_atom_site_aniso_U_11
_atom_site_aniso_U_22
_atom_site_aniso_U_33
_atom_site_aniso_U_23
_atom_site_aniso_U_13
_atom_site_aniso_U_12
C1 0.0107(16) 0.0168(18) 0.025(2) 0.0048(15) 0.0063(15) 0.0001(14)
C2 0.0223(19) 0.0200(19) 0.021(2) 0.0046(16) 0.0050(16) -0.0019(15)
C3 0.0162(17) 0.0248(19) 0.0149(19) 0.0038(15) 0.0041(15) 0.0026(15)
C4 0.0198(18) 0.0201(19) 0.023(2) 0.0014(16) 0.0033(16) -0.0023(15)
C5 0.024(2) 0.028(2) 0.039(3) -0.0063(19) 0.0070(19) -0.0049(17)
C6 0.035(2) 0.023(2) 0.041(3) -0.0037(19) -0.007(2) 0.0057(18)
C7 0.048(3) 0.027(2) 0.027(2) -0.0074(18) 0.005(2) -0.011(2)
C8 0.034(2) 0.027(2) 0.017(2) -0.0006(16) -0.0017(17) -0.0011(17)
C9 0.0161(17) 0.0182(18) 0.019(2) 0.0056(15) 0.0034(15) 0.0006(14)
C10 0.0148(17) 0.0239(19) 0.022(2) 0.0027(16) 0.0025(15) -0.0039(15)
C11 0.0148(17) 0.0140(17) 0.026(2) 0.0022(15) -0.0013(15) -0.0015(14)
C12 0.0192(18) 0.026(2) 0.019(2) 0.0020(16) 0.0052(16) -0.0008(15)
C13 0.027(2) 0.040(2) 0.024(2) 0.0031(19) 0.0072(18) 0.0006(18)
C14 0.025(2) 0.032(2) 0.020(2) -0.0066(17) 0.0035(17) 0.0004(17)
C15 0.022(2) 0.043(2) 0.021(2) 0.0023(19) 0.0084(17) -0.0027(18)
C16 0.0181(19) 0.032(2) 0.031(2) -0.0007(18) -0.0018(17) -0.0048(17)
C17 0.0161(17) 0.0161(18) 0.0190(19) 0.0014(15) 0.0034(15) -0.0035(14)
C18 0.0185(18) 0.0179(18) 0.021(2) -0.0017(15) 0.0070(15) 0.0018(15)
C19 0.0143(17) 0.0163(17) 0.0194(19) -0.0013(15) 0.0042(15) -0.0032(14)
C20 0.0198(18) 0.0187(18) 0.022(2) -0.0023(16) 0.0000(16) 0.0001(15)
C21 0.0178(19) 0.039(2) 0.028(2) 0.0000(19) -0.0009(17) 0.0031(17)
C22 0.035(2) 0.024(2) 0.026(2) 0.0021(18) -0.0069(18) 0.0003(18)
C23 0.028(2) 0.031(2) 0.019(2) -0.0019(17) -0.0063(17) 0.0023(17)
C24 0.025(2) 0.022(2) 0.023(2) -0.0063(16) 0.0006(17) 0.0029(16)
C25 0.0171(17) 0.0227(19) 0.0159(19) -0.0006(15) 0.0027(15) -0.0029(15)
C26 0.030(2) 0.024(2) 0.020(2) -0.0018(16) 0.0018(17) -0.0008(16)
C27 0.041(2) 0.020(2) 0.026(2) 0.0030(17) 0.0048(19) 0.0023(18)
C28 0.030(2) 0.037(2) 0.017(2) 0.0043(19) 0.0007(17) 0.0027(19)
C29 0.027(2) 0.034(2) 0.018(2) -0.0033(17) 0.0053(17) 0.0030(17)
C30 0.0237(19) 0.0193(19) 0.026(2) -0.0020(17) 0.0036(17) -0.0031(16)
C32 0.028(2) 0.023(2) 0.022(2) -0.0001(16) 0.0016(17) -0.0012(16)
C33 0.025(2) 0.035(2) 0.022(2) -0.0001(18) 0.0020(17) 0.0048(17)
C34 0.036(2) 0.028(2) 0.019(2) -0.0041(17) 0.0004(18) 0.0144(18)
C35 0.037(2) 0.023(2) 0.025(2) -0.0038(17) 0.0017(18) 0.0031(18)
C36 0.0229(19) 0.0232(19) 0.025(2) -0.0027(17) 0.0021(16) -0.0013(17)
C37 0.0223(19) 0.0233(19) 0.0119(18) 0.0005(15) -0.0007(15) 0.0008(15)
C38 0.0200(18) 0.0174(18) 0.0181(19) -0.0046(15) 0.0035(15) 0.0017(15)
C39 0.0221(19) 0.022(2) 0.026(2) -0.0009(17) 0.0010(17) -0.0007(16)
C40 0.033(2) 0.026(2) 0.024(2) 0.0048(18) 0.0075(18) -0.0060(18)
C41 0.027(2) 0.036(2) 0.030(2) -0.0063(19) 0.0122(19) -0.0103(18)
C42 0.020(2) 0.045(3) 0.027(2) -0.003(2) 0.0017(17) 0.0032(18)
C43 0.0222(19) 0.028(2) 0.019(2) 0.0038(17) 0.0034(16) 0.0025(16)
C44 0.0169(18) 0.031(2) 0.020(2) -0.0033(16) 0.0013(15) -0.0016(15)
C45 0.0194(18) 0.0253(19) 0.0155(19) -0.0039(16) 0.0041(15) -0.0004(15)
C46 0.0137(17) 0.0193(18) 0.023(2) 0.0001(16) 0.0034(15) 0.0028(14)
C47 0.0201(18) 0.0204(19) 0.021(2) -0.0053(16) -0.0024(16) -0.0011(15)
C48 0.0228(19) 0.0216(19) 0.017(2) -0.0023(16) 0.0022(16) 0.0027(15)
C49 0.0197(19) 0.026(2) 0.030(2) 0.0022(17) 0.0067(17) 0.0010(16)
C50 0.024(2) 0.035(2) 0.026(2) 0.0000(18) 0.0091(17) -0.0027(17)
C51 0.029(2) 0.037(2) 0.023(2) -0.0015(19) 0.0028(17) 0.0027(19)
C52 0.036(2) 0.028(2) 0.027(2) -0.0009(18) 0.0095(19) 0.0016(18)
C53 0.036(2) 0.048(3) 0.021(2) 0.001(2) 0.0022(19) 0.006(2)
C54 0.028(2) 0.065(3) 0.023(2) -0.007(2) 0.0063(19) -0.008(2)
C55 0.060(3) 0.036(3) 0.026(2) -0.005(2) 0.008(2) -0.014(2)
C56 0.050(3) 0.030(2) 0.025(2) -0.0002(19) 0.005(2) 0.006(2)
C57 0.031(2) 0.062(3) 0.051(3) -0.005(3) -0.005(2) 0.003(2)
C58 0.036(2) 0.027(2) 0.045(3) -0.009(2) -0.005(2) -0.0019(19)
C59 0.041(3) 0.028(2) 0.050(3) 0.004(2) -0.006(2) 0.006(2)
C60 0.035(2) 0.034(2) 0.058(3) 0.012(2) 0.003(2) 0.004(2)
C61 0.043(3) 0.028(2) 0.042(3) 0.000(2) -0.002(2) -0.006(2)
C62 0.069(4) 0.028(2) 0.040(3) 0.007(2) -0.016(3) -0.005(2)
C63 0.050(3) 0.026(2) 0.050(3) -0.005(2) -0.022(3) 0.007(2)
C64 0.033(2) 0.045(3) 0.064(3) -0.019(3) 0.004(2) -0.001(2)
N1 0.0141(13) 0.0166(14) 0.0134(15) -0.0017(13) 0.0018(11) -0.0008(12)
N2 0.0148(14) 0.0175(15) 0.0158(16) -0.0022(13) 0.0033(12) -0.0028(12)
N3 0.0162(15) 0.0153(15) 0.0166(16) -0.0012(12) -0.0015(12) 0.0021(12)
N4 0.0172(15) 0.0173(15) 0.0149(16) 0.0011(12) 0.0026(12) -0.0013(12)
N5 0.0144(14) 0.0218(16) 0.0153(16) -0.0024(13) -0.0003(12) -0.0020(12)
N6 0.0144(14) 0.0221(16) 0.0165(16) -0.0002(13) -0.0016(12) 0.0008(12)
N7 0.0264(18) 0.0218(17) 0.0189(18) -0.0006(14) 0.0053(14) -0.0029(14)
N8 0.0165(15) 0.0237(16) 0.0169(16) -0.0025(13) 0.0040(13) -0.0013(12)
N9 0.0146(15) 0.0315(18) 0.0215(18) -0.0006(14) 0.0045(13) -0.0024(13)
B1 0.0149(19) 0.018(2) 0.017(2) -0.0030(17) -0.0009(17) -0.0009(16)
Si1 0.0176(5) 0.0188(5) 0.0169(5) -0.0013(4) 0.0030(4) -0.0011(4)
Yb1 0.01422(8) 0.01794(8) 0.01458(9) -0.00158(7) 0.00234(6) -0.00066(7)

loop_
_atom_type_symbol
_atom_type_description
_atom_type_scat_dispersion_real
_atom_type_scat_dispersion_imag
_atom_type_scat_source
C C 0.0033 0.0016 'International Tables Vol C Tables 4.2.6.8 and 6.1.1.4'
H H 0.0000 0.0000 'International Tables Vol C Tables 4.2.6.8 and 6.1.1.4'
N N 0.0061 0.0033 'International Tables Vol C Tables 4.2.6.8 and 6.1.1.4'
B B 0.0013 0.0007 'International Tables Vol C Tables 4.2.6.8 and 6.1.1.4'
Si Si 0.0817 0.0704 'International Tables Vol C Tables 4.2.6.8 and 6.1.1.4'
Yb Yb -0.3850 5.5486 'International Tables Vol C Tables 4.2.6.8 and 6.1.1.4'

loop_
_geom_angle_atom_site_label_1
_geom_angle_atom_site_label_2
_geom_angle_atom_site_label_3
_geom_angle
_geom_angle_site_symmetry_1
_geom_angle_site_symmetry_3
_geom_angle_publ_flag
N2 C1 C2 110.7(3) . . ?
N2 C1 C4 121.6(3) . . ?
C2 C1 C4 127.7(3) . . ?
C3 C2 C1 105.9(3) . . ?
C3 C2 H2 127.1 . . ?
C1 C2 H2 127.1 . . ?
N1 C3 C2 107.9(3) . . ?
N1 C3 C8 124.0(3) . . ?
C2 C3 C8 128.1(3) . . ?
C7 C4 C6 109.0(3) . . ?
C7 C4 C1 110.7(3) . . ?
C6 C4 C1 109.4(3) . . ?
C7 C4 C5 108.4(3) . . ?
C6 C4 C5 108.8(3) . . ?
C1 C4 C5 110.6(3) . . ?
C4 C5 H5A 109.5 . . ?
C4 C5 H5B 109.5 . . ?
H5A C5 H5B 109.5 . . ?
C4 C5 H5C 109.5 . . ?
H5A C5 H5C 109.5 . . ?
H5B C5 H5C 109.5 . . ?
C4 C6 H6A 109.5 . . ?
C4 C6 H6B 109.5 . . ?
H6A C6 H6B 109.5 . . ?
C4 C6 H6C 109.5 . . ?
H6A C6 H6C 109.5 . . ?
H6B C6 H6C 109.5 . . ?
C4 C7 H7A 109.5 . . ?
C4 C7 H7B 109.5 . . ?
H7A C7 H7B 109.5 . . ?
C4 C7 H7C 109.5 . . ?
H7A C7 H7C 109.5 . . ?
H7B C7 H7C 109.5 . . ?
C3 C8 H8A 109.5 . . ?
C3 C8 H8B 109.5 . . ?
H8A C8 H8B 109.5 . . ?
C3 C8 H8C 109.5 . . ?
H8A C8 H8C 109.5 . . ?
H8B C8 H8C 109.5 . . ?
N4 C9 C10 110.2(3) . . ?
N4 C9 C12 122.0(3) . . ?
C10 C9 C12 127.8(3) . . ?
C11 C10 C9 106.2(3) . . ?
C11 C10 H10 126.9 . . ?
C9 C10 H10 126.9 . . ?
N3 C11 C10 107.7(3) . . ?
N3 C11 C16 123.6(3) . . ?
C10 C11 C16 128.7(3) . . ?
C9 C12 C13 109.7(3) . . ?
C9 C12 C14 110.0(3) . . ?
C13 C12 C14 110.6(3) . . ?
C9 C12 C15 109.9(3) . . ?
C13 C12 C15 108.8(3) . . ?
C14 C12 C15 107.8(3) . . ?
C12 C13 H13A 109.5 . . ?
C12 C13 H13B 109.5 . . ?
H13A C13 H13B 109.5 . . ?
C12 C13 H13C 109.5 . . ?
H13A C13 H13C 109.5 . . ?
H13B C13 H13C 109.5 . . ?
C12 C14 H14A 109.5 . . ?
C12 C14 H14B 109.5 . . ?
H14A C14 H14B 109.5 . . ?
C12 C14 H14C 109.5 . . ?
H14A C14 H14C 109.5 . . ?
H14B C14 H14C 109.5 . . ?
C12 C15 H15A 109.5 . . ?
C12 C15 H15B 109.5 . . ?
H15A C15 H15B 109.5 . . ?
C12 C15 H15C 109.5 . . ?
H15A C15 H15C 109.5 . . ?
H15B C15 H15C 109.5 . . ?
C11 C16 H16A 109.5 . . ?
C11 C16 H16B 109.5 . . ?
H16A C16 H16B 109.5 . . ?
C11 C16 H16C 109.5 . . ?
H16A C16 H16C 109.5 . . ?
H16B C16 H16C 109.5 . . ?
N6 C17 C18 110.2(3) . . ?
N6 C17 C20 122.8(3) . . ?
C18 C17 C20 127.0(3) . . ?
C19 C18 C17 106.3(3) . . ?
C19 C18 H18 126.8 . . ?
C17 C18 H18 126.8 . . ?
N5 C19 C18 107.7(3) . . ?
N5 C19 C24 123.7(3) . . ?
C18 C19 C24 128.6(3) . . ?
C17 C20 C22 109.7(3) . . ?
C17 C20 C23 111.3(3) . . ?
C22 C20 C23 109.6(3) . . ?
C17 C20 C21 108.6(3) . . ?
C22 C20 C21 109.1(3) . . ?
C23 C20 C21 108.5(3) . . ?
C20 C21 H21A 109.5 . . ?
C20 C21 H21B 109.5 . . ?
H21A C21 H21B 109.5 . . ?
C20 C21 H21C 109.5 . . ?
H21A C21 H21C 109.5 . . ?
H21B C21 H21C 109.5 . . ?
C20 C22 H22A 109.5 . . ?
C20 C22 H22B 109.5 . . ?
H22A C22 H22B 109.5 . . ?
C20 C22 H22C 109.5 . . ?
H22A C22 H22C 109.5 . . ?
H22B C22 H22C 109.5 . . ?
C20 C23 H23A 109.5 . . ?
C20 C23 H23B 109.5 . . ?
H23A C23 H23B 109.5 . . ?
C20 C23 H23C 109.5 . . ?
H23A C23 H23C 109.5 . . ?
H23B C23 H23C 109.5 . . ?
C19 C24 H24A 109.5 . . ?
C19 C24 H24B 109.5 . . ?
H24A C24 H24B 109.5 . . ?
C19 C24 H24C 109.5 . . ?
H24A C24 H24C 109.5 . . ?
H24B C24 H24C 109.5 . . ?
C30 C25 C26 116.9(3) . . ?
C30 C25 Si1 121.5(3) . . ?
C26 C25 Si1 121.6(3) . . ?
C27 C26 C25 121.6(4) . . ?
C27 C26 H26 119.2 . . ?
C25 C26 H26 119.2 . . ?
C28 C27 C26 119.8(4) . . ?
C28 C27 H27 120.1 . . ?
C26 C27 H27 120.1 . . ?
C29 C28 C27 120.1(4) . . ?
C29 C28 H28 120.0 . . ?
C27 C28 H28 120.0 . . ?
C28 C29 C30 119.5(4) . . ?
C28 C29 H29 120.3 . . ?
C30 C29 H29 120.3 . . ?
C29 C30 C25 122.1(3) . . ?
C29 C30 H30 118.9 . . ?
C25 C30 H30 118.9 . . ?
C33 C32 C37 122.3(4) . . ?
C33 C32 H32 118.9 . . ?
C37 C32 H32 118.9 . . ?
C34 C33 C32 119.7(4) . . ?
C34 C33 H33 120.1 . . ?
C32 C33 H33 120.1 . . ?
C33 C34 C35 119.6(4) . . ?
C33 C34 H34 120.2 . . ?
C35 C34 H34 120.2 . . ?
C34 C35 C36 120.0(4) . . ?
C34 C35 H35 120.0 . . ?
C36 C35 H35 120.0 . . ?
C37 C36 C35 121.8(3) . . ?
C37 C36 H36 119.1 . . ?
C35 C36 H36 119.1 . . ?
C36 C37 C32 116.6(3) . . ?
C36 C37 Si1 124.1(3) . . ?
C32 C37 Si1 119.3(3) . . ?
C43 C38 C39 116.9(3) . . ?
C43 C38 Si1 121.3(3) . . ?
C39 C38 Si1 121.8(3) . . ?
C40 C39 C38 121.5(4) . . ?
C40 C39 H39 119.3 . . ?
C38 C39 H39 119.3 . . ?
C39 C40 C41 119.7(4) . . ?
C39 C40 H40 120.1 . . ?
C41 C40 H40 120.1 . . ?
C42 C41 C40 120.0(4) . . ?
C42 C41 H41 120.0 . . ?
C40 C41 H41 120.0 . . ?
C41 C42 C43 119.9(4) . . ?
C41 C42 H42 120.1 . . ?
C43 C42 H42 120.1 . . ?
C42 C43 C38 122.0(4) . . ?
C42 C43 H43 119.0 . . ?
C38 C43 H43 119.0 . . ?
N8 C44 C45 125.1(4) . . ?
N8 C44 H44 117.5 . . ?
C45 C44 H44 117.4 . . ?
C44 C45 C46 119.8(3) . . ?
C44 C45 H45 120.1 . . ?
C46 C45 H45 120.1 . . ?
N9 C46 C45 121.9(3) . . ?
N9 C46 C47 122.6(3) . . ?
C45 C46 C47 115.5(3) . . ?
C48 C47 C46 119.9(3) . . ?
C48 C47 H47 120.0 . . ?
C46 C47 H47 120.0 . . ?
N8 C48 C47 124.9(3) . . ?
N8 C48 H48 117.6 . . ?
C47 C48 H48 117.6 . . ?
N9 C49 H49A 109.5 . . ?
N9 C49 H49B 109.5 . . ?
H49A C49 H49B 109.5 . . ?
N9 C49 H49C 109.5 . . ?
H49A C49 H49C 109.5 . . ?
H49B C49 H49C 109.5 . . ?
N9 C50 H50A 109.5 . . ?
N9 C50 H50B 109.5 . . ?
H50A C50 H50B 109.5 . . ?
N9 C50 H50C 109.5 . . ?
H50A C50 H50C 109.5 . . ?
H50B C50 H50C 109.5 . . ?
C52 C51 C56 117.7(4) . . ?
C52 C51 C57 121.5(4) . . ?
C56 C51 C57 120.9(4) . . ?
C53 C52 C51 121.8(4) . . ?
C53 C52 H52 119.1 . . ?
C51 C52 H52 119.1 . . ?
C52 C53 C54 119.9(4) . . ?
C52 C53 H53 120.0 . . ?
C54 C53 H53 120.0 . . ?
C55 C54 C53 119.2(4) . . ?
C55 C54 H54 120.4 . . ?
C53 C54 H54 120.4 . . ?
C54 C55 C56 120.6(4) . . ?
C54 C55 H55 119.7 . . ?
C56 C55 H55 119.7 . . ?
C55 C56 C51 120.8(4) . . ?
C55 C56 H56 119.6 . . ?
C51 C56 H56 119.6 . . ?
C51 C57 H57A 109.5 . . ?
C51 C57 H57B 109.5 . . ?
H57A C57 H57B 109.5 . . ?
C51 C57 H57C 109.5 . . ?
H57A C57 H57C 109.5 . . ?
H57B C57 H57C 109.5 . . ?
C63 C58 C59 117.9(4) . . ?
C63 C58 C64 121.0(4) . . ?
C59 C58 C64 121.1(4) . . ?
C58 C59 C60 121.0(4) . . ?
C58 C59 H59 119.5 . . ?
C60 C59 H59 119.5 . . ?
C61 C60 C59 120.3(4) . . ?
C61 C60 H60 119.8 . . ?
C59 C60 H60 119.8 . . ?
C62 C61 C60 119.2(4) . . ?
C62 C61 H61 120.4 . . ?
C60 C61 H61 120.4 . . ?
C61 C62 C63 120.3(4) . . ?
C61 C62 H62 119.8 . . ?
C63 C62 H62 119.8 . . ?
C58 C63 C62 121.1(4) . . ?
C58 C63 H63 119.5 . . ?
C62 C63 H63 119.5 . . ?
C58 C64 H64A 109.5 . . ?
C58 C64 H64B 109.5 . . ?
H64A C64 H64B 109.5 . . ?
C58 C64 H64C 109.5 . . ?
H64A C64 H64C 109.5 . . ?
H64B C64 H64C 109.5 . . ?
C3 N1 N2 109.4(3) . . ?
C3 N1 B1 126.9(3) . . ?
N2 N1 B1 122.8(3) . . ?
C1 N2 N1 106.1(3) . . ?
C1 N2 Yb1 137.9(2) . . ?
N1 N2 Yb1 113.45(19) . . ?
C11 N3 N4 109.7(3) . . ?
C11 N3 B1 127.0(3) . . ?
N4 N3 B1 123.3(3) . . ?
C9 N4 N3 106.2(3) . . ?
C9 N4 Yb1 139.8(2) . . ?
N3 N4 Yb1 113.82(19) . . ?
C19 N5 N6 109.3(3) . . ?
C19 N5 B1 127.4(3) . . ?
N6 N5 B1 122.6(3) . . ?
C17 N6 N5 106.6(3) . . ?
C17 N6 Yb1 137.4(2) . . ?
N5 N6 Yb1 115.5(2) . . ?
Si1 N7 Yb1 149.92(18) . . ?
Si1 N7 H7 103(4) . . ?
Yb1 N7 H7 107(4) . . ?
C48 N8 C44 114.8(3) . . ?
C48 N8 Yb1 126.4(2) . . ?
C44 N8 Yb1 118.7(2) . . ?
C46 N9 C50 120.1(3) . . ?
C46 N9 C49 120.5(3) . . ?
C50 N9 C49 119.2(3) . . ?
N3 B1 N5 109.3(3) . . ?
N3 B1 N1 110.6(3) . . ?
N5 B1 N1 114.4(3) . . ?
N3 B1 H1 109(2) . . ?
N5 B1 H1 106(2) . . ?
N1 B1 H1 108(2) . . ?
N7 Si1 C38 112.05(16) . . ?
N7 Si1 C37 115.75(16) . . ?
C38 Si1 C37 105.03(16) . . ?
N7 Si1 C25 113.11(16) . . ?
C38 Si1 C25 106.11(16) . . ?
C37 Si1 C25 103.90(15) . . ?
N7 Si1 H7 21.0(13) . . ?
C38 Si1 H7 130.1(13) . . ?
C37 Si1 H7 113.2(13) . . ?
C25 Si1 H7 94.9(13) . . ?
N7 Yb1 N6 134.02(10) . . ?
N7 Yb1 N2 135.83(10) . . ?
N6 Yb1 N2 90.12(9) . . ?
N7 Yb1 N8 103.11(10) . . ?
N6 Yb1 N8 81.39(9) . . ?
N2 Yb1 N8 81.86(9) . . ?
N7 Yb1 N4 110.22(10) . . ?
N6 Yb1 N4 74.51(9) . . ?
N2 Yb1 N4 75.55(9) . . ?
N8 Yb1 N4 146.63(9) . . ?
N7 Yb1 H7 15.2(9) . . ?
N6 Yb1 H7 123.6(9) . . ?
N2 Yb1 H7 143.1(9) . . ?
N8 Yb1 H7 114.8(10) . . ?
N4 Yb1 H7 97.8(10) . . ?

loop_
_geom_bond_atom_site_label_1
_geom_bond_atom_site_label_2
_geom_bond_distance
_geom_bond_site_symmetry_2
_geom_bond_publ_flag
C1 N2 1.335(4) . ?
C1 C2 1.386(5) . ?
C1 C4 1.530(5) . ?
C2 C3 1.379(5) . ?
C2 H2 0.9500 . ?
C3 N1 1.355(4) . ?
C3 C8 1.497(5) . ?
C4 C7 1.521(5) . ?
C4 C6 1.528(5) . ?
C4 C5 1.548(5) . ?
C5 H5A 0.9800 . ?
C5 H5B 0.9800 . ?
C5 H5C 0.9800 . ?
C6 H6A 0.9800 . ?
C6 H6B 0.9800 . ?
C6 H6C 0.9800 . ?
C7 H7A 0.9800 . ?
C7 H7B 0.9800 . ?
C7 H7C 0.9800 . ?
C8 H8A 0.9800 . ?
C8 H8B 0.9800 . ?
C8 H8C 0.9800 . ?
C9 N4 1.347(4) . ?
C9 C10 1.396(5) . ?
C9 C12 1.511(5) . ?
C10 C11 1.377(5) . ?
C10 H10 0.9500 . ?
C11 N3 1.366(4) . ?
C11 C16 1.500(5) . ?
C12 C13 1.529(5) . ?
C12 C14 1.540(5) . ?
C12 C15 1.544(5) . ?
C13 H13A 0.9800 . ?
C13 H13B 0.9800 . ?
C13 H13C 0.9800 . ?
C14 H14A 0.9800 . ?
C14 H14B 0.9800 . ?
C14 H14C 0.9800 . ?
C15 H15A 0.9800 . ?
C15 H15B 0.9800 . ?
C15 H15C 0.9800 . ?
C16 H16A 0.9800 . ?
C16 H16B 0.9800 . ?
C16 H16C 0.9800 . ?
C17 N6 1.336(4) . ?
C17 C18 1.396(5) . ?
C17 C20 1.514(5) . ?
C18 C19 1.370(5) . ?
C18 H18 0.9500 . ?
C19 N5 1.370(4) . ?
C19 C24 1.497(5) . ?
C20 C22 1.529(5) . ?
C20 C23 1.530(5) . ?
C20 C21 1.534(5) . ?
C21 H21A 0.9800 . ?
C21 H21B 0.9800 . ?
C21 H21C 0.9800 . ?
C22 H22A 0.9800 . ?
C22 H22B 0.9800 . ?
C22 H22C 0.9800 . ?
C23 H23A 0.9800 . ?
C23 H23B 0.9800 . ?
C23 H23C 0.9800 . ?
C24 H24A 0.9800 . ?
C24 H24B 0.9800 . ?
C24 H24C 0.9800 . ?
C25 C30 1.392(5) . ?
C25 C26 1.395(5) . ?
C25 Si1 1.908(4) . ?
C26 C27 1.388(5) . ?
C26 H26 0.9500 . ?
C27 C28 1.382(5) . ?
C27 H27 0.9500 . ?
C28 C29 1.375(5) . ?
C28 H28 0.9500 . ?
C29 C30 1.388(5) . ?
C29 H29 0.9500 . ?
C30 H30 0.9500 . ?
C32 C33 1.392(5) . ?
C32 C37 1.401(5) . ?
C32 H32 0.9500 . ?
C33 C34 1.382(5) . ?
C33 H33 0.9500 . ?
C34 C35 1.387(5) . ?
C34 H34 0.9500 . ?
C35 C36 1.399(5) . ?
C35 H35 0.9500 . ?
C36 C37 1.395(5) . ?
C36 H36 0.9500 . ?
C37 Si1 1.904(4) . ?
C38 C43 1.391(5) . ?
C38 C39 1.404(5) . ?
C38 Si1 1.884(4) . ?
C39 C40 1.387(5) . ?
C39 H39 0.9500 . ?
C40 C41 1.389(6) . ?
C40 H40 0.9500 . ?
C41 C42 1.372(6) . ?
C41 H41 0.9500 . ?
C42 C43 1.387(5) . ?
C42 H42 0.9500 . ?
C43 H43 0.9500 . ?
C44 N8 1.347(5) . ?
C44 C45 1.376(5) . ?
C44 H44 0.9500 . ?
C45 C46 1.408(5) . ?
C45 H45 0.9500 . ?
C46 N9 1.360(4) . ?
C46 C47 1.409(5) . ?
C47 C48 1.379(5) . ?
C47 H47 0.9500 . ?
C48 N8 1.344(5) . ?
C48 H48 0.9500 . ?
C49 N9 1.458(5) . ?
C49 H49A 0.9800 . ?
C49 H49B 0.9800 . ?
C49 H49C 0.9800 . ?
C50 N9 1.448(5) . ?
C50 H50A 0.9800 . ?
C50 H50B 0.9800 . ?
C50 H50C 0.9800 . ?
C51 C52 1.378(5) . ?
C51 C56 1.388(6) . ?
C51 C57 1.501(6) . ?
C52 C53 1.377(6) . ?
C52 H52 0.9500 . ?
C53 C54 1.381(6) . ?
C53 H53 0.9500 . ?
C54 C55 1.371(6) . ?
C54 H54 0.9500 . ?
C55 C56 1.385(6) . ?
C55 H55 0.9500 . ?
C56 H56 0.9500 . ?
C57 H57A 0.9800 . ?
C57 H57B 0.9800 . ?
C57 H57C 0.9800 . ?
C58 C63 1.382(6) . ?
C58 C59 1.383(6) . ?
C58 C64 1.493(6) . ?
C59 C60 1.395(6) . ?
C59 H59 0.9500 . ?
C60 C61 1.377(6) . ?
C60 H60 0.9500 . ?
C61 C62 1.370(6) . ?
C61 H61 0.9500 . ?
C62 C63 1.398(7) . ?
C62 H62 0.9500 . ?
C63 H63 0.9500 . ?
C64 H64A 0.9800 . ?
C64 H64B 0.9800 . ?
C64 H64C 0.9800 . ?
N1 N2 1.385(4) . ?
N1 B1 1.556(5) . ?
N2 Yb1 2.476(3) . ?
N3 N4 1.381(4) . ?
N3 B1 1.542(5) . ?
N4 Yb1 2.566(3) . ?
N5 N6 1.381(4) . ?
N5 B1 1.553(5) . ?
N6 Yb1 2.460(3) . ?
N7 Si1 1.677(3) . ?
N7 Yb1 2.337(3) . ?
N7 H7 0.72(4) . ?
N8 Yb1 2.549(3) . ?
B1 H1 1.06(4) . ?
Si1 H7 1.97(4) . ?
Yb1 H7 2.64(4) . ?
